data_4085800
loop_
_publ_author_name
'Sch\"adle, Christoph'
'Maichle-M\"ossmer, C\"acilia'
'T\"ornroos, Karl W.'
'Anwander, Reiner'

_publ_section_title
;
 Reactivity of Yttrium Methyl Complexes: Hydrido Transfer Capability of
 Selected Alkylalanes
;
_journal_issue 11
_journal_name_full Organometallics
_journal_page_first 2667
_journal_paper_doi 10.1021/acs.organomet.5b00013
_journal_volume 34
_journal_year 2015
_chemical_formula_moiety 'C38 H66 Al2'
_chemical_formula_sum 'C38 H66 Al2'
_chemical_formula_weight 576.87
_chemical_name_common '[Me,HAlMes*]'
_chemical_name_systematic
; 
 ? 
;
_space_group_IT_number 14
_symmetry_cell_setting monoclinic
_symmetry_space_group_name_Hall '-P 2ybc'
_symmetry_space_group_name_H-M 'P 1 21/c 1'
_atom_sites_solution_hydrogens geom
_atom_sites_solution_primary direct
_atom_sites_solution_secondary difmap
_audit_creation_method SHELXL-97
_cell_angle_alpha 90.00
_cell_angle_beta 99.154(3)
_cell_angle_gamma 90.00
_cell_formula_units_Z 2
_cell_length_a 13.6404(6)
_cell_length_b 16.3355(5)
_cell_length_c 8.7648(4)
_cell_measurement_reflns_used 11512
_cell_measurement_temperature 173(2)
_cell_measurement_theta_max 58.54
_cell_measurement_theta_min 6.48
_cell_volume 1928.12(14)
_computing_cell_refinement X-Area
_computing_data_collection X-Area
_computing_data_reduction X-Area
_computing_molecular_graphics 'Ortep3, POV-Ray'
_computing_structure_refinement 'SHELXL-97 (Sheldrick, 1997)'
_computing_structure_solution 'SHELXS-97 (Sheldrick, 1990)'
_diffrn_ambient_temperature 173(2)
_diffrn_measured_fraction_theta_full 0.620
_diffrn_measured_fraction_theta_max 0.620
_diffrn_measurement_device_type 'STOE IPDS 2T'
_diffrn_measurement_method 'omega scans'
_diffrn_radiation_monochromator graphite
_diffrn_radiation_source 'fine-focus sealed tube'
_diffrn_radiation_type MoK\a
_diffrn_radiation_wavelength 0.71073
_diffrn_reflns_av_R_equivalents 0.0639
_diffrn_reflns_av_sigmaI/netI 0.0317
_diffrn_reflns_limit_h_max 16
_diffrn_reflns_limit_h_min -16
_diffrn_reflns_limit_k_max 19
_diffrn_reflns_limit_k_min -19
_diffrn_reflns_limit_l_max 9
_diffrn_reflns_limit_l_min -10
_diffrn_reflns_number 13891
_diffrn_reflns_theta_full 25.35
_diffrn_reflns_theta_max 25.35
_diffrn_reflns_theta_min 3.24
_exptl_absorpt_coefficient_mu 0.097
_exptl_absorpt_correction_type none
_exptl_crystal_colour colorless
_exptl_crystal_density_diffrn 0.994
_exptl_crystal_density_method 'not measured'
_exptl_crystal_description plate
_exptl_crystal_F_000 640
_exptl_crystal_size_max 0.40
_exptl_crystal_size_mid 0.25
_exptl_crystal_size_min 0.10
_refine_diff_density_max 0.170
_refine_diff_density_min -0.172
_refine_diff_density_rms 0.032
_refine_ls_extinction_method none
_refine_ls_goodness_of_fit_ref 1.283
_refine_ls_hydrogen_treatment mixed
_refine_ls_matrix_type full
_refine_ls_number_parameters 194
_refine_ls_number_reflns 2197
_refine_ls_number_restraints 0
_refine_ls_restrained_S_all 1.283
_refine_ls_R_factor_all 0.0814
_refine_ls_R_factor_gt 0.0690
_refine_ls_shift/su_max 0.047
_refine_ls_shift/su_mean 0.001
_refine_ls_structure_factor_coef Fsqd
_refine_ls_weighting_details 'calc w=1/[\s^2^(Fo^2^)+(0.0360P)^2^+1.5584P] where P=(Fo^2^+2Fc^2^)/3'
_refine_ls_weighting_scheme calc
_refine_ls_wR_factor_gt 0.1505
_refine_ls_wR_factor_ref 0.1557
_reflns_number_gt 1861
_reflns_number_total 2197
_reflns_threshold_expression >2sigma(I)
_cod_data_source_file om5b00013_si_002.cif
_cod_data_source_block Compound_3
_cod_depositor_comments 'Adding full bibliography for 4085798--4085801.cif.'
_cod_original_sg_symbol_Hall -P2ybc
_cod_original_sg_symbol_H-M P21/c
_cod_database_code 4085800

loop_
_symmetry_equiv_pos_as_xyz
'x, y, z'
'-x, y+1/2, -z+1/2'
'-x, -y, -z'
'x, -y-1/2, z-1/2'

loop_
_atom_site_label
_atom_site_type_symbol
_atom_site_fract_x
_atom_site_fract_y
_atom_site_fract_z
_atom_site_U_iso_or_equiv
_atom_site_adp_type
_atom_site_occupancy
_atom_site_symmetry_multiplicity
_atom_site_calc_flag
_atom_site_refinement_flags
Al1 Al 0.04952(7) 0.55007(6) 0.42115(11) 0.0280(3) Uani 1 1 d .
C1 C 0.1917(2) 0.52346(18) 0.4708(3) 0.0246(6) Uani 1 1 d .
C2 C 0.2477(2) 0.55062(18) 0.6109(4) 0.0270(6) Uani 1 1 d .
C3 C 0.3286(2) 0.5051(2) 0.6832(4) 0.0299(7) Uani 1 1 d .
H7 H 0.3637 0.5237 0.7793 0.036 Uiso 1 1 calc R
C4 C 0.3594(2) 0.4337(2) 0.6197(4) 0.0290(7) Uani 1 1 d .
C5 C 0.3108(2) 0.41216(19) 0.4748(4) 0.0294(7) Uani 1 1 d .
H5 H 0.3338 0.3659 0.4252 0.035 Uiso 1 1 calc R
C6 C 0.2299(2) 0.45513(19) 0.3986(4) 0.0273(6) Uani 1 1 d .
C7 C 0.2266(3) 0.63143(19) 0.6930(4) 0.0321(7) Uani 1 1 d .
C8 C 0.1489(3) 0.6856(2) 0.5983(4) 0.0383(8) Uani 1 1 d .
H8A H 0.1496 0.7398 0.6463 0.057 Uiso 1 1 calc R
H8B H 0.0832 0.6608 0.5945 0.057 Uiso 1 1 calc R
H8C H 0.1640 0.6910 0.4931 0.057 Uiso 1 1 calc R
C9 C 0.1932(3) 0.6125(2) 0.8477(4) 0.0436(9) Uani 1 1 d .
H9A H 0.1331 0.5787 0.8300 0.065 Uiso 1 1 calc R
H9B H 0.1791 0.6638 0.8980 0.065 Uiso 1 1 calc R
H9C H 0.2460 0.5828 0.9143 0.065 Uiso 1 1 calc R
C10 C 0.3226(3) 0.6825(2) 0.7223(5) 0.0475(9) Uani 1 1 d .
H10A H 0.3747 0.6512 0.7871 0.071 Uiso 1 1 calc R
H10B H 0.3103 0.7335 0.7751 0.071 Uiso 1 1 calc R
H10C H 0.3440 0.6953 0.6235 0.071 Uiso 1 1 calc R
C11 C 0.4462(2) 0.3815(2) 0.6993(4) 0.0346(7) Uani 1 1 d .
C12 C 0.4872(3) 0.4119(3) 0.8608(5) 0.0569(11) Uani 1 1 d .
H12A H 0.5096 0.4687 0.8552 0.085 Uiso 1 1 calc R
H12B H 0.5433 0.3775 0.9056 0.085 Uiso 1 1 calc R
H12C H 0.4351 0.4092 0.9258 0.085 Uiso 1 1 calc R
C13 C 0.4114(3) 0.2935(3) 0.7125(6) 0.0611(12) Uani 1 1 d .
H13A H 0.4665 0.2602 0.7649 0.092 Uiso 1 1 calc R
H13B H 0.3890 0.2713 0.6089 0.092 Uiso 1 1 calc R
H13C H 0.3564 0.2922 0.7720 0.092 Uiso 1 1 calc R
C14 C 0.5301(3) 0.3842(3) 0.6027(5) 0.0534(11) Uani 1 1 d .
H14A H 0.5858 0.3508 0.6526 0.080 Uiso 1 1 calc R
H14B H 0.5521 0.4409 0.5944 0.080 Uiso 1 1 calc R
H14C H 0.5061 0.3625 0.4992 0.080 Uiso 1 1 calc R
C15 C 0.1892(2) 0.4255(2) 0.2334(4) 0.0313(7) Uani 1 1 d .
C16 C 0.1441(3) 0.3398(2) 0.2377(4) 0.0436(9) Uani 1 1 d .
H16A H 0.1239 0.3199 0.1319 0.065 Uiso 1 1 calc R
H16B H 0.0860 0.3422 0.2906 0.065 Uiso 1 1 calc R
H16C H 0.1936 0.3025 0.2935 0.065 Uiso 1 1 calc R
C17 C 0.1116(3) 0.4826(2) 0.1452(4) 0.0364(8) Uani 1 1 d .
H17A H 0.1369 0.5388 0.1522 0.055 Uiso 1 1 calc R
H17B H 0.0504 0.4797 0.1903 0.055 Uiso 1 1 calc R
H17C H 0.0978 0.4659 0.0365 0.055 Uiso 1 1 calc R
C18 C 0.2750(3) 0.4229(3) 0.1387(4) 0.0418(9) Uani 1 1 d .
H18A H 0.3022 0.4781 0.1321 0.063 Uiso 1 1 calc R
H18B H 0.2503 0.4026 0.0345 0.063 Uiso 1 1 calc R
H18C H 0.3273 0.3863 0.1893 0.063 Uiso 1 1 calc R
C19 C -0.0358(3) 0.6276(2) 0.2940(5) 0.0469(9) Uani 1 1 d .
H19A H -0.0052 0.6429 0.2042 0.070 Uiso 1 1 calc R
H19B H -0.0445 0.6766 0.3549 0.070 Uiso 1 1 calc R
H19C H -0.1006 0.6023 0.2589 0.070 Uiso 1 1 calc R
H1 H -0.009(4) 0.459(3) 0.403(6) 0.070 Uiso 1 1 d .

loop_
_atom_site_aniso_label
_atom_site_aniso_U_11
_atom_site_aniso_U_22
_atom_site_aniso_U_33
_atom_site_aniso_U_23
_atom_site_aniso_U_13
_atom_site_aniso_U_12
Al1 0.0248(5) 0.0262(5) 0.0332(5) 0.0017(4) 0.0055(4) 0.0034(4)
C1 0.0246(15) 0.0214(14) 0.0295(14) 0.0019(11) 0.0101(12) -0.0012(12)
C2 0.0283(16) 0.0232(15) 0.0311(15) -0.0002(12) 0.0090(12) -0.0038(12)
C3 0.0269(16) 0.0335(18) 0.0292(15) -0.0024(12) 0.0040(13) -0.0022(13)
C4 0.0237(16) 0.0318(17) 0.0321(15) 0.0043(12) 0.0064(12) 0.0025(13)
C5 0.0294(16) 0.0258(15) 0.0337(16) -0.0021(12) 0.0069(13) 0.0031(13)
C6 0.0250(15) 0.0255(15) 0.0319(15) 0.0019(12) 0.0063(12) -0.0020(12)
C7 0.0336(17) 0.0259(16) 0.0379(17) -0.0052(13) 0.0093(14) -0.0042(13)
C8 0.044(2) 0.0232(17) 0.049(2) -0.0043(14) 0.0106(16) 0.0006(14)
C9 0.058(2) 0.039(2) 0.0361(18) -0.0066(15) 0.0152(17) 0.0025(17)
C10 0.041(2) 0.037(2) 0.064(2) -0.0130(17) 0.0077(18) -0.0097(17)
C11 0.0277(17) 0.0389(19) 0.0365(17) 0.0061(14) 0.0030(13) 0.0059(14)
C12 0.044(2) 0.073(3) 0.049(2) 0.003(2) -0.0051(19) 0.016(2)
C13 0.050(3) 0.048(3) 0.079(3) 0.022(2) -0.008(2) 0.002(2)
C14 0.037(2) 0.065(3) 0.059(2) 0.015(2) 0.0118(19) 0.0197(19)
C15 0.0302(17) 0.0337(17) 0.0304(15) -0.0062(13) 0.0062(13) 0.0022(13)
C16 0.045(2) 0.038(2) 0.0449(19) -0.0112(16) 0.0006(17) -0.0056(16)
C17 0.0335(18) 0.048(2) 0.0281(15) -0.0007(14) 0.0056(13) 0.0056(15)
C18 0.036(2) 0.058(2) 0.0332(17) -0.0056(15) 0.0092(15) 0.0050(17)
C19 0.048(2) 0.042(2) 0.049(2) 0.0045(17) 0.0012(17) 0.0147(18)

loop_
_atom_type_symbol
_atom_type_description
_atom_type_scat_dispersion_real
_atom_type_scat_dispersion_imag
_atom_type_scat_source
C C 0.0033 0.0016 'International Tables Vol C Tables 4.2.6.8 and 6.1.1.4'
H H 0.0000 0.0000 'International Tables Vol C Tables 4.2.6.8 and 6.1.1.4'
Al Al 0.0645 0.0514 'International Tables Vol C Tables 4.2.6.8 and 6.1.1.4'

loop_
_geom_angle_atom_site_label_1
_geom_angle_atom_site_label_2
_geom_angle_atom_site_label_3
_geom_angle
_geom_angle_site_symmetry_1
_geom_angle_site_symmetry_3
C19 Al1 C1 138.50(16) . .
C19 Al1 Al1 113.13(14) . 3_566
C1 Al1 Al1 108.36(10) . 3_566
C19 Al1 H1 106.7(16) . .
C1 Al1 H1 105.2(16) . .
Al1 Al1 H1 39.6(17) 3_566 .
C2 C1 C6 116.6(3) . .
C2 C1 Al1 120.1(2) . .
C6 C1 Al1 119.5(2) . .
C3 C2 C1 120.5(3) . .
C3 C2 C7 115.8(3) . .
C1 C2 C7 123.8(3) . .
C4 C3 C2 122.3(3) . .
C4 C3 H7 118.9 . .
C2 C3 H7 118.9 . .
C5 C4 C3 116.9(3) . .
C5 C4 C11 119.9(3) . .
C3 C4 C11 123.1(3) . .
C4 C5 C6 122.9(3) . .
C4 C5 H5 118.6 . .
C6 C5 H5 118.6 . .
C5 C6 C1 120.2(3) . .
C5 C6 C15 115.7(3) . .
C1 C6 C15 124.1(3) . .
C8 C7 C9 108.8(3) . .
C8 C7 C10 106.0(3) . .
C9 C7 C10 109.1(3) . .
C8 C7 C2 114.0(3) . .
C9 C7 C2 110.0(3) . .
C10 C7 C2 108.8(3) . .
C7 C8 H8A 109.5 . .
C7 C8 H8B 109.5 . .
H8A C8 H8B 109.5 . .
C7 C8 H8C 109.5 . .
H8A C8 H8C 109.5 . .
H8B C8 H8C 109.5 . .
C7 C9 H9A 109.5 . .
C7 C9 H9B 109.5 . .
H9A C9 H9B 109.5 . .
C7 C9 H9C 109.5 . .
H9A C9 H9C 109.5 . .
H9B C9 H9C 109.5 . .
C7 C10 H10A 109.5 . .
C7 C10 H10B 109.5 . .
H10A C10 H10B 109.5 . .
C7 C10 H10C 109.5 . .
H10A C10 H10C 109.5 . .
H10B C10 H10C 109.5 . .
C12 C11 C13 108.1(3) . .
C12 C11 C14 108.1(3) . .
C13 C11 C14 109.8(4) . .
C12 C11 C4 112.6(3) . .
C13 C11 C4 109.3(3) . .
C14 C11 C4 109.0(3) . .
C11 C12 H12A 109.5 . .
C11 C12 H12B 109.5 . .
H12A C12 H12B 109.5 . .
C11 C12 H12C 109.5 . .
H12A C12 H12C 109.5 . .
H12B C12 H12C 109.5 . .
C11 C13 H13A 109.5 . .
C11 C13 H13B 109.5 . .
H13A C13 H13B 109.5 . .
C11 C13 H13C 109.5 . .
H13A C13 H13C 109.5 . .
H13B C13 H13C 109.5 . .
C11 C14 H14A 109.5 . .
C11 C14 H14B 109.5 . .
H14A C14 H14B 109.5 . .
C11 C14 H14C 109.5 . .
H14A C14 H14C 109.5 . .
H14B C14 H14C 109.5 . .
C17 C15 C16 108.8(3) . .
C17 C15 C18 105.6(3) . .
C16 C15 C18 109.3(3) . .
C17 C15 C6 113.6(3) . .
C16 C15 C6 110.5(3) . .
C18 C15 C6 108.8(3) . .
C15 C16 H16A 109.5 . .
C15 C16 H16B 109.5 . .
H16A C16 H16B 109.5 . .
C15 C16 H16C 109.5 . .
H16A C16 H16C 109.5 . .
H16B C16 H16C 109.5 . .
C15 C17 H17A 109.5 . .
C15 C17 H17B 109.5 . .
H17A C17 H17B 109.5 . .
C15 C17 H17C 109.5 . .
H17A C17 H17C 109.5 . .
H17B C17 H17C 109.5 . .
C15 C18 H18A 109.5 . .
C15 C18 H18B 109.5 . .
H18A C18 H18B 109.5 . .
C15 C18 H18C 109.5 . .
H18A C18 H18C 109.5 . .
H18B C18 H18C 109.5 . .
Al1 C19 H19A 109.5 . .
Al1 C19 H19B 109.5 . .
H19A C19 H19B 109.5 . .
Al1 C19 H19C 109.5 . .
H19A C19 H19C 109.5 . .
H19B C19 H19C 109.5 . .

loop_
_geom_bond_atom_site_label_1
_geom_bond_atom_site_label_2
_geom_bond_distance
_geom_bond_site_symmetry_2
Al1 C19 1.946(4) .
Al1 C1 1.968(3) .
Al1 Al1 2.6469(19) 3_566
Al1 H1 1.69(5) .
C1 C2 1.411(4) .
C1 C6 1.422(4) .
C2 C3 1.395(5) .
C2 C7 1.552(4) .
C3 C4 1.386(5) .
C3 H7 0.9500 .
C4 C5 1.382(4) .
C4 C11 1.535(4) .
C5 C6 1.386(4) .
C5 H5 0.9500 .
C6 C15 1.543(4) .
C7 C8 1.521(5) .
C7 C9 1.530(5) .
C7 C10 1.540(5) .
C8 H8A 0.9800 .
C8 H8B 0.9800 .
C8 H8C 0.9800 .
C9 H9A 0.9800 .
C9 H9B 0.9800 .
C9 H9C 0.9800 .
C10 H10A 0.9800 .
C10 H10B 0.9800 .
C10 H10C 0.9800 .
C11 C12 1.520(5) .
C11 C13 1.525(6) .
C11 C14 1.528(5) .
C12 H12A 0.9800 .
C12 H12B 0.9800 .
C12 H12C 0.9800 .
C13 H13A 0.9800 .
C13 H13B 0.9800 .
C13 H13C 0.9800 .
C14 H14A 0.9800 .
C14 H14B 0.9800 .
C14 H14C 0.9800 .
C15 C17 1.525(5) .
C15 C16 1.532(5) .
C15 C18 1.540(4) .
C16 H16A 0.9800 .
C16 H16B 0.9800 .
C16 H16C 0.9800 .
C17 H17A 0.9800 .
C17 H17B 0.9800 .
C17 H17C 0.9800 .
C18 H18A 0.9800 .
C18 H18B 0.9800 .
C18 H18C 0.9800 .
C19 H19A 0.9800 .
C19 H19B 0.9800 .
C19 H19C 0.9800 .

loop_
_geom_torsion_atom_site_label_1
_geom_torsion_atom_site_label_2
_geom_torsion_atom_site_label_3
_geom_torsion_atom_site_label_4
_geom_torsion
_geom_torsion_site_symmetry_1
C19 Al1 C1 C2 101.1(3) .
Al1 Al1 C1 C2 -78.2(2) 3_566
C19 Al1 C1 C6 -101.5(3) .
Al1 Al1 C1 C6 79.2(2) 3_566
C6 C1 C2 C3 -8.4(4) .
Al1 C1 C2 C3 149.7(2) .
C6 C1 C2 C7 170.4(3) .
Al1 C1 C2 C7 -31.5(4) .
C1 C2 C3 C4 2.1(5) .
C7 C2 C3 C4 -176.8(3) .
C2 C3 C4 C5 4.6(5) .
C2 C3 C4 C11 -178.3(3) .
C3 C4 C5 C6 -4.8(5) .
C11 C4 C5 C6 178.0(3) .
C4 C5 C6 C1 -1.7(5) .
C4 C5 C6 C15 176.3(3) .
C2 C1 C6 C5 8.2(4) .
Al1 C1 C6 C5 -150.0(2) .
C2 C1 C6 C15 -169.6(3) .
Al1 C1 C6 C15 32.2(4) .
C3 C2 C7 C8 170.8(3) .
C1 C2 C7 C8 -8.1(4) .
C3 C2 C7 C9 -66.8(4) .
C1 C2 C7 C9 114.3(3) .
C3 C2 C7 C10 52.7(4) .
C1 C2 C7 C10 -126.2(3) .
C5 C4 C11 C12 -177.1(3) .
C3 C4 C11 C12 5.9(5) .
C5 C4 C11 C13 -57.0(4) .
C3 C4 C11 C13 126.0(4) .
C5 C4 C11 C14 63.0(4) .
C3 C4 C11 C14 -114.0(4) .
C5 C6 C15 C17 -170.7(3) .
C1 C6 C15 C17 7.2(4) .
C5 C6 C15 C16 66.7(4) .
C1 C6 C15 C16 -115.4(3) .
C5 C6 C15 C18 -53.3(4) .
C1 C6 C15 C18 124.6(3) .
